data_4315950
loop_
_publ_author_name
'Manuel Jim\'enez-Tenorio'
'M. Carmen Puerta'
'Pedro Valerga'
'Salvador Moncho'
'Gregori Ujaque'
'Agust\'i Lled\'os'

_publ_contact_author_address
;
Departamento de CMIM y Qu\'imica Inorg\'anica
Universidad de C\'adiz
Facultad de Ciencias
Campus Universitario del R\'io San Pedro
11510. Puerto Real. SPAIN.
;
_publ_contact_author_email pedro.valerga@uca.es
_publ_contact_author_fax '34 (956) 016288'
_publ_contact_author_name 'Pedro Valerga'
_publ_contact_author_phone '34 (956) 016340'
_publ_section_title
;
 Proton-Transfer Reactions to Half-Sandwich Ruthenium Trihydride Complexes
 Bearing Hemilabile P,N Ligands: Experimental and Density Functional
 Theory Studies
;
_journal_issue 13
_journal_name_full 'Inorganic Chemistry'
_journal_page_first 6035
_journal_page_last 6057
_journal_paper_doi 10.1021/ic100710d
_journal_volume 49
_journal_year 2010
_chemical_formula_moiety 'C26 H37 Cl N P Ru'
_chemical_formula_sum 'C26 H37 Cl N P Ru'
_chemical_formula_weight 531.06
_chemical_name_common
'Chloro-{\k^2^ P,N-2-[(diisopropylphosphanyl)-methyl]-quinoline}-(pentahapto-pentamethyl-cyclopentadienyl)-ruthenium (II)'
_space_group_IT_number 14
_symmetry_cell_setting monoclinic
_symmetry_Int_Tables_number 14
_symmetry_space_group_name_Hall '-P 2yn'
_symmetry_space_group_name_H-M 'P 1 21/n 1'
_atom_sites_solution_hydrogens geom
_atom_sites_solution_primary direct
_atom_sites_solution_secondary difmap
_audit_creation_method SHELXL-97
_cell_angle_alpha 90.00
_cell_angle_beta 98.45(3)
_cell_angle_gamma 90.00
_cell_formula_units_Z 4
_cell_length_a 11.823(2)
_cell_length_b 16.431(3)
_cell_length_c 12.598(3)
_cell_measurement_reflns_used 7931
_cell_measurement_temperature 100(2)
_cell_measurement_theta_max 27.492
_cell_measurement_theta_min 2.206
_cell_volume 2420.8(9)
_computing_cell_refinement 'SAINT (Bruker, 2001)'
_computing_data_collection 'SMART (Bruker, 2001)'
_computing_data_reduction 'SAINT (Bruker, 2001)'
_computing_molecular_graphics 'ORTEP-3 vers. 1.08 (Farrugia, 2005)'
_computing_publication_material 'SHELXTL (Sheldrick, 2001)'
_computing_structure_refinement 'SHELXTL (Sheldrick, 2001)'
_computing_structure_solution 'SHELXTL (Sheldrick, 2001)'
_diffrn_ambient_temperature 100(2)
_diffrn_measured_fraction_theta_full 0.990
_diffrn_measured_fraction_theta_max 0.990
_diffrn_measurement_device_type 'Bruker SMART APEX CCD area detector'
_diffrn_measurement_method '1700 omega scan frames, 0.3 deg, 10 sec'
_diffrn_radiation_monochromator graphite
_diffrn_radiation_probe x-ray
_diffrn_radiation_type MoK\a
_diffrn_radiation_wavelength 0.71073
_diffrn_reflns_av_R_equivalents 0.0393
_diffrn_reflns_av_sigmaI/netI 0.0340
_diffrn_reflns_limit_h_max 15
_diffrn_reflns_limit_h_min -14
_diffrn_reflns_limit_k_max 21
_diffrn_reflns_limit_k_min -21
_diffrn_reflns_limit_l_max 14
_diffrn_reflns_limit_l_min -16
_diffrn_reflns_number 19861
_diffrn_reflns_theta_full 27.52
_diffrn_reflns_theta_max 27.52
_diffrn_reflns_theta_min 2.05
_diffrn_source 'fine-focus sealed tube'
_diffrn_source_type 'Bruker SMART APEX'
_diffrn_standards_decay_% -0.0020
_diffrn_standards_number 0
_exptl_absorpt_coefficient_mu 0.838
_exptl_absorpt_correction_T_max 0.932
_exptl_absorpt_correction_T_min 0.745
_exptl_absorpt_correction_type multi-scan
_exptl_absorpt_process_details '(SADABS; Sheldrick, 2004)'
_exptl_crystal_colour 'deep greenish red'
_exptl_crystal_density_diffrn 1.457
_exptl_crystal_density_method 'not measured'
_exptl_crystal_description plate
_exptl_crystal_F_000 1104
_exptl_crystal_size_max 0.60
_exptl_crystal_size_mid 0.34
_exptl_crystal_size_min 0.06
_refine_diff_density_max 0.815
_refine_diff_density_min -0.925
_refine_diff_density_rms 0.089
_refine_ls_extinction_method none
_refine_ls_goodness_of_fit_ref 0.980
_refine_ls_hydrogen_treatment constr
_refine_ls_matrix_type full
_refine_ls_number_parameters 280
_refine_ls_number_reflns 5518
_refine_ls_number_restraints 0
_refine_ls_restrained_S_all 0.980
_refine_ls_R_factor_all 0.0365
_refine_ls_R_factor_gt 0.0335
_refine_ls_shift/su_max 0.000
_refine_ls_shift/su_mean 0.000
_refine_ls_structure_factor_coef Fsqd
_refine_ls_weighting_details 'calc w=1/[\s^2^(Fo^2^)+(0.0396P)^2^+3.8104P] where P=(Fo^2^+2Fc^2^)/3'
_refine_ls_weighting_scheme calc
_refine_ls_wR_factor_gt 0.0806
_refine_ls_wR_factor_ref 0.0828
_reflns_number_gt 5201
_reflns_number_total 5518
_reflns_threshold_expression >2sigma(I)
_cod_data_source_file ic100710d_si_002_2.cif
_cod_data_source_block pv0903
_cod_original_cell_volume 2420.7(8)
_cod_original_sg_symbol_H-M 'P 21/n'
_cod_database_code 4315950

loop_
_symmetry_equiv_pos_as_xyz
'x, y, z'
'-x+1/2, y+1/2, -z+1/2'
'-x, -y, -z'
'x-1/2, -y-1/2, z-1/2'

loop_
_atom_site_label
_atom_site_type_symbol
_atom_site_fract_x
_atom_site_fract_y
_atom_site_fract_z
_atom_site_U_iso_or_equiv
_atom_site_adp_type
_atom_site_occupancy
_atom_site_symmetry_multiplicity
_atom_site_calc_flag
_atom_site_refinement_flags
_atom_site_disorder_assembly
_atom_site_disorder_group
Ru1 Ru 0.228110(15) 0.188648(10) 0.029762(14) 0.01143(7) Uani 1 1 d . . .
Cl1 Cl 0.43622(5) 0.19694(3) 0.09752(5) 0.01571(12) Uani 1 1 d . . .
P1 P 0.21039(5) 0.32248(3) -0.02734(5) 0.01306(12) Uani 1 1 d . . .
N1 N 0.18450(16) 0.24746(11) 0.17268(15) 0.0143(4) Uani 1 1 d . . .
C1 C 0.1634(2) 0.12286(14) -0.11810(19) 0.0165(5) Uani 1 1 d . . .
C2 C 0.0728(2) 0.13534(14) -0.05398(19) 0.0168(5) Uani 1 1 d . . .
C3 C 0.10419(19) 0.09163(14) 0.04496(19) 0.0161(5) Uani 1 1 d . . .
C4 C 0.2134(2) 0.05504(14) 0.04389(19) 0.0161(5) Uani 1 1 d . . .
C5 C 0.2500(2) 0.07619(14) -0.05688(19) 0.0153(4) Uani 1 1 d . . .
C6 C 0.1577(2) 0.14227(16) -0.23561(19) 0.0217(5) Uani 1 1 d . . .
H6A H 0.2340 0.1571 -0.2507 0.033 Uiso 1 1 calc R . .
H6B H 0.1051 0.1879 -0.2543 0.033 Uiso 1 1 calc R . .
H6C H 0.1302 0.0945 -0.2783 0.033 Uiso 1 1 calc R . .
C7 C -0.0438(2) 0.17079(16) -0.0918(2) 0.0223(5) Uani 1 1 d . . .
H7A H -0.0958 0.1274 -0.1216 0.033 Uiso 1 1 calc R . .
H7B H -0.0379 0.2117 -0.1473 0.033 Uiso 1 1 calc R . .
H7C H -0.0733 0.1963 -0.0312 0.033 Uiso 1 1 calc R . .
C8 C 0.0296(2) 0.08304(16) 0.1312(2) 0.0213(5) Uani 1 1 d . . .
H8A H -0.0097 0.1347 0.1395 0.032 Uiso 1 1 calc R . .
H8B H 0.0769 0.0687 0.1991 0.032 Uiso 1 1 calc R . .
H8C H -0.0271 0.0401 0.1111 0.032 Uiso 1 1 calc R . .
C9 C 0.2769(2) -0.00292(14) 0.1227(2) 0.0206(5) Uani 1 1 d . . .
H9A H 0.2698 -0.0582 0.0933 0.031 Uiso 1 1 calc R . .
H9B H 0.2447 -0.0011 0.1900 0.031 Uiso 1 1 calc R . .
H9C H 0.3578 0.0125 0.1363 0.031 Uiso 1 1 calc R . .
C10 C 0.3586(2) 0.04549(15) -0.0902(2) 0.0201(5) Uani 1 1 d . . .
H10A H 0.3530 -0.0134 -0.1021 0.030 Uiso 1 1 calc R . .
H10B H 0.4227 0.0572 -0.0337 0.030 Uiso 1 1 calc R . .
H10C H 0.3714 0.0726 -0.1568 0.030 Uiso 1 1 calc R . .
C11 C 0.1136(2) 0.31145(13) 0.15869(19) 0.0150(5) Uani 1 1 d . . .
C12 C 0.0563(2) 0.34220(15) 0.2408(2) 0.0190(5) Uani 1 1 d . . .
H12 H 0.0052 0.3868 0.2263 0.023 Uiso 1 1 calc R . .
C13 C 0.0736(2) 0.30855(14) 0.3408(2) 0.0191(5) Uani 1 1 d . . .
H13 H 0.0329 0.3278 0.3954 0.023 Uiso 1 1 calc R . .
C14 C 0.1533(2) 0.24444(14) 0.36118(18) 0.0165(5) Uani 1 1 d . . .
C15 C 0.1794(2) 0.20871(15) 0.4645(2) 0.0192(5) Uani 1 1 d . . .
H15 H 0.1448 0.2294 0.5224 0.023 Uiso 1 1 calc R . .
C16 C 0.2538(2) 0.14493(16) 0.48130(19) 0.0202(5) Uani 1 1 d . . .
H16 H 0.2702 0.1209 0.5504 0.024 Uiso 1 1 calc R . .
C17 C 0.3063(2) 0.11490(15) 0.3958(2) 0.0190(5) Uani 1 1 d . . .
H17 H 0.3571 0.0699 0.4077 0.023 Uiso 1 1 calc R . .
C18 C 0.28538(19) 0.14947(14) 0.29569(18) 0.0149(4) Uani 1 1 d . . .
H18 H 0.3236 0.1294 0.2398 0.018 Uiso 1 1 calc R . .
C19 C 0.20765(19) 0.21457(14) 0.27529(18) 0.0151(4) Uani 1 1 d . . .
C20 C 0.0956(2) 0.35183(14) 0.05028(19) 0.0162(5) Uani 1 1 d . . .
H20A H 0.0954 0.4117 0.0594 0.019 Uiso 1 1 calc R . .
H20B H 0.0206 0.3355 0.0106 0.019 Uiso 1 1 calc R . .
C21 C 0.1454(2) 0.35250(14) -0.16477(18) 0.0157(5) Uani 1 1 d . . .
H21 H 0.0800 0.3144 -0.1858 0.019 Uiso 1 1 calc R . .
C22 C 0.2262(2) 0.34141(16) -0.2485(2) 0.0218(5) Uani 1 1 d . . .
H22A H 0.1812 0.3334 -0.3195 0.033 Uiso 1 1 calc R . .
H22B H 0.2750 0.2938 -0.2298 0.033 Uiso 1 1 calc R . .
H22C H 0.2741 0.3900 -0.2497 0.033 Uiso 1 1 calc R . .
C23 C 0.0946(2) 0.43854(15) -0.1731(2) 0.0214(5) Uani 1 1 d . . .
H23A H 0.1566 0.4787 -0.1624 0.032 Uiso 1 1 calc R . .
H23B H 0.0450 0.4458 -0.1181 0.032 Uiso 1 1 calc R . .
H23C H 0.0499 0.4461 -0.2443 0.032 Uiso 1 1 calc R . .
C24 C 0.3199(2) 0.40272(14) 0.01124(19) 0.0173(5) Uani 1 1 d . . .
H24 H 0.2861 0.4563 -0.0142 0.021 Uiso 1 1 calc R . .
C25 C 0.3522(2) 0.40713(16) 0.1332(2) 0.0225(5) Uani 1 1 d . . .
H25A H 0.3834 0.3546 0.1602 0.034 Uiso 1 1 calc R . .
H25B H 0.2841 0.4200 0.1659 0.034 Uiso 1 1 calc R . .
H25C H 0.4099 0.4497 0.1515 0.034 Uiso 1 1 calc R . .
C26 C 0.4272(2) 0.38893(16) -0.0412(2) 0.0232(5) Uani 1 1 d . . .
H26A H 0.4885 0.4248 -0.0078 0.035 Uiso 1 1 calc R . .
H26B H 0.4102 0.4011 -0.1180 0.035 Uiso 1 1 calc R . .
H26C H 0.4516 0.3321 -0.0313 0.035 Uiso 1 1 calc R . .

loop_
_atom_site_aniso_label
_atom_site_aniso_U_11
_atom_site_aniso_U_22
_atom_site_aniso_U_33
_atom_site_aniso_U_23
_atom_site_aniso_U_13
_atom_site_aniso_U_12
Ru1 0.01122(10) 0.01175(10) 0.01135(10) -0.00038(6) 0.00173(7) -0.00007(6)
Cl1 0.0120(2) 0.0183(3) 0.0166(3) 0.0002(2) 0.00155(19) -0.00025(19)
P1 0.0131(3) 0.0135(3) 0.0126(3) 0.0005(2) 0.0016(2) 0.0005(2)
N1 0.0140(9) 0.0134(9) 0.0157(9) -0.0015(7) 0.0023(7) -0.0005(7)
C1 0.0180(11) 0.0139(11) 0.0168(11) -0.0028(9) 0.0004(9) -0.0037(9)
C2 0.0153(11) 0.0152(11) 0.0194(12) -0.0029(9) 0.0011(9) -0.0030(9)
C3 0.0139(11) 0.0158(11) 0.0191(12) -0.0024(9) 0.0037(9) -0.0049(9)
C4 0.0175(11) 0.0125(11) 0.0185(12) -0.0011(9) 0.0032(9) -0.0025(8)
C5 0.0182(11) 0.0118(10) 0.0164(11) -0.0039(8) 0.0041(9) -0.0019(8)
C6 0.0269(13) 0.0236(13) 0.0135(12) -0.0023(9) -0.0010(9) -0.0019(10)
C7 0.0156(12) 0.0235(12) 0.0260(13) -0.0010(10) -0.0025(10) -0.0005(10)
C8 0.0180(12) 0.0258(13) 0.0216(12) 0.0000(10) 0.0088(10) -0.0054(10)
C9 0.0252(13) 0.0127(11) 0.0237(13) 0.0027(9) 0.0027(10) -0.0009(9)
C10 0.0213(12) 0.0181(11) 0.0224(13) -0.0069(9) 0.0078(10) 0.0005(9)
C11 0.0142(11) 0.0155(11) 0.0152(11) -0.0014(8) 0.0020(9) 0.0004(8)
C12 0.0169(11) 0.0178(11) 0.0231(13) -0.0007(9) 0.0059(9) 0.0023(9)
C13 0.0200(12) 0.0192(12) 0.0194(12) -0.0050(9) 0.0077(9) -0.0008(9)
C14 0.0144(11) 0.0187(11) 0.0165(11) -0.0021(9) 0.0027(8) -0.0038(9)
C15 0.0199(12) 0.0233(12) 0.0154(11) -0.0026(9) 0.0053(9) -0.0047(10)
C16 0.0204(12) 0.0255(13) 0.0141(11) 0.0036(9) 0.0011(9) -0.0036(10)
C17 0.0171(11) 0.0188(11) 0.0210(12) 0.0019(9) 0.0023(9) -0.0003(9)
C18 0.0145(11) 0.0165(11) 0.0143(11) -0.0005(8) 0.0041(8) -0.0019(8)
C19 0.0128(10) 0.0160(11) 0.0164(11) -0.0023(9) 0.0020(8) -0.0029(9)
C20 0.0150(11) 0.0165(11) 0.0172(11) 0.0019(9) 0.0029(9) 0.0046(9)
C21 0.0164(11) 0.0179(11) 0.0123(11) 0.0014(8) 0.0000(8) -0.0002(9)
C22 0.0236(13) 0.0259(13) 0.0163(12) -0.0003(10) 0.0043(10) 0.0013(10)
C23 0.0201(12) 0.0233(12) 0.0204(12) 0.0067(10) 0.0017(9) 0.0013(10)
C24 0.0174(11) 0.0127(11) 0.0210(12) -0.0002(9) 0.0006(9) 0.0007(9)
C25 0.0233(13) 0.0226(13) 0.0208(12) -0.0061(10) 0.0003(10) -0.0028(10)
C26 0.0179(12) 0.0268(13) 0.0252(13) 0.0005(10) 0.0039(10) -0.0055(10)

loop_
_atom_type_symbol
_atom_type_description
_atom_type_scat_dispersion_real
_atom_type_scat_dispersion_imag
_atom_type_scat_source
C C 0.0033 0.0016 'International Tables Vol C Tables 4.2.6.8 and 6.1.1.4'
H H 0.0000 0.0000 'International Tables Vol C Tables 4.2.6.8 and 6.1.1.4'
N N 0.0061 0.0033 'International Tables Vol C Tables 4.2.6.8 and 6.1.1.4'
Cl Cl 0.1484 0.1585 'International Tables Vol C Tables 4.2.6.8 and 6.1.1.4'
P P 0.1023 0.0942 'International Tables Vol C Tables 4.2.6.8 and 6.1.1.4'
Ru Ru -1.2594 0.8363 'International Tables Vol C Tables 4.2.6.8 and 6.1.1.4'

loop_
_geom_angle_atom_site_label_1
_geom_angle_atom_site_label_2
_geom_angle_atom_site_label_3
_geom_angle
_geom_angle_site_symmetry_1
_geom_angle_site_symmetry_3
_geom_angle_publ_flag
C2 Ru1 N1 107.24(8) . . ?
C2 Ru1 C5 64.38(9) . . ?
N1 Ru1 C5 148.46(8) . . ?
C2 Ru1 C1 38.83(9) . . ?
N1 Ru1 C1 145.93(8) . . ?
C5 Ru1 C1 37.73(9) . . ?
C2 Ru1 C3 38.57(9) . . ?
N1 Ru1 C3 90.46(8) . . ?
C5 Ru1 C3 63.74(9) . . ?
C1 Ru1 C3 63.98(9) . . ?
C2 Ru1 C4 64.29(9) . . ?
N1 Ru1 C4 110.12(8) . . ?
C5 Ru1 C4 38.34(9) . . ?
C1 Ru1 C4 63.71(9) . . ?
C3 Ru1 C4 37.78(9) . . ?
C2 Ru1 P1 101.63(7) . . ?
N1 Ru1 P1 79.23(5) . . ?
C5 Ru1 P1 131.43(7) . . ?
C1 Ru1 P1 101.54(6) . . ?
C3 Ru1 P1 133.40(7) . . ?
C4 Ru1 P1 164.57(6) . . ?
C2 Ru1 Cl1 156.27(6) . . ?
N1 Ru1 Cl1 91.98(6) . . ?
C5 Ru1 Cl1 91.95(6) . . ?
C1 Ru1 Cl1 121.53(7) . . ?
C3 Ru1 Cl1 130.55(6) . . ?
C4 Ru1 Cl1 96.46(6) . . ?
P1 Ru1 Cl1 95.42(2) . . ?
C20 P1 C21 100.89(11) . . ?
C20 P1 C24 102.32(11) . . ?
C21 P1 C24 103.42(11) . . ?
C20 P1 Ru1 97.09(8) . . ?
C21 P1 Ru1 123.32(8) . . ?
C24 P1 Ru1 124.35(8) . . ?
C11 N1 C19 117.4(2) . . ?
C11 N1 Ru1 117.41(15) . . ?
C19 N1 Ru1 124.03(15) . . ?
C5 C1 C2 108.0(2) . . ?
C5 C1 C6 125.1(2) . . ?
C2 C1 C6 126.0(2) . . ?
C5 C1 Ru1 70.71(13) . . ?
C2 C1 Ru1 69.55(13) . . ?
C6 C1 Ru1 133.67(17) . . ?
C3 C2 C1 107.1(2) . . ?
C3 C2 C7 125.1(2) . . ?
C1 C2 C7 126.5(2) . . ?
C3 C2 Ru1 71.77(13) . . ?
C1 C2 Ru1 71.62(13) . . ?
C7 C2 Ru1 131.95(17) . . ?
C4 C3 C2 108.7(2) . . ?
C4 C3 C8 126.5(2) . . ?
C2 C3 C8 124.6(2) . . ?
C4 C3 Ru1 71.83(13) . . ?
C2 C3 Ru1 69.66(13) . . ?
C8 C3 Ru1 127.02(16) . . ?
C3 C4 C5 107.2(2) . . ?
C3 C4 C9 129.0(2) . . ?
C5 C4 C9 123.4(2) . . ?
C3 C4 Ru1 70.39(13) . . ?
C5 C4 Ru1 69.68(13) . . ?
C9 C4 Ru1 130.37(16) . . ?
C1 C5 C4 108.9(2) . . ?
C1 C5 C10 127.8(2) . . ?
C4 C5 C10 123.2(2) . . ?
C1 C5 Ru1 71.57(13) . . ?
C4 C5 Ru1 71.98(13) . . ?
C10 C5 Ru1 126.58(16) . . ?
C1 C6 H6A 109.5 . . ?
C1 C6 H6B 109.5 . . ?
H6A C6 H6B 109.5 . . ?
C1 C6 H6C 109.5 . . ?
H6A C6 H6C 109.5 . . ?
H6B C6 H6C 109.5 . . ?
C2 C7 H7A 109.5 . . ?
C2 C7 H7B 109.5 . . ?
H7A C7 H7B 109.5 . . ?
C2 C7 H7C 109.5 . . ?
H7A C7 H7C 109.5 . . ?
H7B C7 H7C 109.5 . . ?
C3 C8 H8A 109.5 . . ?
C3 C8 H8B 109.5 . . ?
H8A C8 H8B 109.5 . . ?
C3 C8 H8C 109.5 . . ?
H8A C8 H8C 109.5 . . ?
H8B C8 H8C 109.5 . . ?
C4 C9 H9A 109.5 . . ?
C4 C9 H9B 109.5 . . ?
H9A C9 H9B 109.5 . . ?
C4 C9 H9C 109.5 . . ?
H9A C9 H9C 109.5 . . ?
H9B C9 H9C 109.5 . . ?
C5 C10 H10A 109.5 . . ?
C5 C10 H10B 109.5 . . ?
H10A C10 H10B 109.5 . . ?
C5 C10 H10C 109.5 . . ?
H10A C10 H10C 109.5 . . ?
H10B C10 H10C 109.5 . . ?
N1 C11 C12 122.9(2) . . ?
N1 C11 C20 117.8(2) . . ?
C12 C11 C20 119.3(2) . . ?
C13 C12 C11 120.6(2) . . ?
C13 C12 H12 119.7 . . ?
C11 C12 H12 119.7 . . ?
C12 C13 C14 118.5(2) . . ?
C12 C13 H13 120.8 . . ?
C14 C13 H13 120.8 . . ?
C13 C14 C15 121.7(2) . . ?
C13 C14 C19 118.8(2) . . ?
C15 C14 C19 119.5(2) . . ?
C16 C15 C14 120.5(2) . . ?
C16 C15 H15 119.7 . . ?
C14 C15 H15 119.7 . . ?
C15 C16 C17 119.8(2) . . ?
C15 C16 H16 120.1 . . ?
C17 C16 H16 120.1 . . ?
C18 C17 C16 121.2(2) . . ?
C18 C17 H17 119.4 . . ?
C16 C17 H17 119.4 . . ?
C17 C18 C19 120.4(2) . . ?
C17 C18 H18 119.8 . . ?
C19 C18 H18 119.8 . . ?
N1 C19 C18 119.9(2) . . ?
N1 C19 C14 121.5(2) . . ?
C18 C19 C14 118.6(2) . . ?
C11 C20 P1 110.40(16) . . ?
C11 C20 H20A 109.6 . . ?
P1 C20 H20A 109.6 . . ?
C11 C20 H20B 109.6 . . ?
P1 C20 H20B 109.6 . . ?
H20A C20 H20B 108.1 . . ?
C22 C21 C23 109.8(2) . . ?
C22 C21 P1 113.32(16) . . ?
C23 C21 P1 114.44(17) . . ?
C22 C21 H21 106.2 . . ?
C23 C21 H21 106.2 . . ?
P1 C21 H21 106.2 . . ?
C21 C22 H22A 109.5 . . ?
C21 C22 H22B 109.5 . . ?
H22A C22 H22B 109.5 . . ?
C21 C22 H22C 109.5 . . ?
H22A C22 H22C 109.5 . . ?
H22B C22 H22C 109.5 . . ?
C21 C23 H23A 109.5 . . ?
C21 C23 H23B 109.5 . . ?
H23A C23 H23B 109.5 . . ?
C21 C23 H23C 109.5 . . ?
H23A C23 H23C 109.5 . . ?
H23B C23 H23C 109.5 . . ?
C25 C24 C26 109.9(2) . . ?
C25 C24 P1 110.94(17) . . ?
C26 C24 P1 111.79(17) . . ?
C25 C24 H24 108.0 . . ?
C26 C24 H24 108.0 . . ?
P1 C24 H24 108.0 . . ?
C24 C25 H25A 109.5 . . ?
C24 C25 H25B 109.5 . . ?
H25A C25 H25B 109.5 . . ?
C24 C25 H25C 109.5 . . ?
H25A C25 H25C 109.5 . . ?
H25B C25 H25C 109.5 . . ?
C24 C26 H26A 109.5 . . ?
C24 C26 H26B 109.5 . . ?
H26A C26 H26B 109.5 . . ?
C24 C26 H26C 109.5 . . ?
H26A C26 H26C 109.5 . . ?
H26B C26 H26C 109.5 . . ?

loop_
_geom_bond_atom_site_label_1
_geom_bond_atom_site_label_2
_geom_bond_distance
_geom_bond_site_symmetry_2
_geom_bond_publ_flag
Ru1 C2 2.164(2) . ?
Ru1 N1 2.1712(19) . ?
Ru1 C5 2.181(2) . ?
Ru1 C1 2.192(2) . ?
Ru1 C3 2.192(2) . ?
Ru1 C4 2.211(2) . ?
Ru1 P1 2.3135(7) . ?
Ru1 Cl1 2.4867(9) . ?
P1 C20 1.849(2) . ?
P1 C21 1.855(2) . ?
P1 C24 1.862(2) . ?
N1 C11 1.340(3) . ?
N1 C19 1.391(3) . ?
C1 C5 1.414(3) . ?
C1 C2 1.448(3) . ?
C1 C6 1.506(3) . ?
C2 C3 1.439(3) . ?
C2 C7 1.507(3) . ?
C3 C4 1.426(3) . ?
C3 C8 1.503(3) . ?
C4 C5 1.443(3) . ?
C4 C9 1.496(3) . ?
C5 C10 1.497(3) . ?
C6 H6A 0.9800 . ?
C6 H6B 0.9800 . ?
C6 H6C 0.9800 . ?
C7 H7A 0.9800 . ?
C7 H7B 0.9800 . ?
C7 H7C 0.9800 . ?
C8 H8A 0.9800 . ?
C8 H8B 0.9800 . ?
C8 H8C 0.9800 . ?
C9 H9A 0.9800 . ?
C9 H9B 0.9800 . ?
C9 H9C 0.9800 . ?
C10 H10A 0.9800 . ?
C10 H10B 0.9800 . ?
C10 H10C 0.9800 . ?
C11 C12 1.411(3) . ?
C11 C20 1.505(3) . ?
C12 C13 1.363(4) . ?
C12 H12 0.9500 . ?
C13 C14 1.411(3) . ?
C13 H13 0.9500 . ?
C14 C15 1.420(3) . ?
C14 C19 1.425(3) . ?
C15 C16 1.365(4) . ?
C15 H15 0.9500 . ?
C16 C17 1.409(3) . ?
C16 H16 0.9500 . ?
C17 C18 1.372(3) . ?
C17 H17 0.9500 . ?
C18 C19 1.409(3) . ?
C18 H18 0.9500 . ?
C20 H20A 0.9900 . ?
C20 H20B 0.9900 . ?
C21 C22 1.534(3) . ?
C21 C23 1.534(3) . ?
C21 H21 1.0000 . ?
C22 H22A 0.9800 . ?
C22 H22B 0.9800 . ?
C22 H22C 0.9800 . ?
C23 H23A 0.9800 . ?
C23 H23B 0.9800 . ?
C23 H23C 0.9800 . ?
C24 C25 1.529(3) . ?
C24 C26 1.530(4) . ?
C24 H24 1.0000 . ?
C25 H25A 0.9800 . ?
C25 H25B 0.9800 . ?
C25 H25C 0.9800 . ?
C26 H26A 0.9800 . ?
C26 H26B 0.9800 . ?
C26 H26C 0.9800 . ?

loop_
_geom_torsion_atom_site_label_1
_geom_torsion_atom_site_label_2
_geom_torsion_atom_site_label_3
_geom_torsion_atom_site_label_4
_geom_torsion
_geom_torsion_site_symmetry_1
_geom_torsion_site_symmetry_2
_geom_torsion_site_symmetry_3
_geom_torsion_site_symmetry_4
_geom_torsion_publ_flag
C2 Ru1 P1 C20 72.17(10) . . . . ?
N1 Ru1 P1 C20 -33.43(9) . . . . ?
C5 Ru1 P1 C20 138.15(11) . . . . ?
C1 Ru1 P1 C20 111.84(10) . . . . ?
C3 Ru1 P1 C20 46.87(12) . . . . ?
C4 Ru1 P1 C20 95.4(3) . . . . ?
Cl1 Ru1 P1 C20 -124.42(8) . . . . ?
C2 Ru1 P1 C21 -35.86(12) . . . . ?
N1 Ru1 P1 C21 -141.46(11) . . . . ?
C5 Ru1 P1 C21 30.12(13) . . . . ?
C1 Ru1 P1 C21 3.81(11) . . . . ?
C3 Ru1 P1 C21 -61.17(13) . . . . ?
C4 Ru1 P1 C21 -12.6(3) . . . . ?
Cl1 Ru1 P1 C21 127.55(10) . . . . ?
C2 Ru1 P1 C24 -177.62(12) . . . . ?
N1 Ru1 P1 C24 76.78(11) . . . . ?
C5 Ru1 P1 C24 -111.65(13) . . . . ?
C1 Ru1 P1 C24 -137.95(12) . . . . ?
C3 Ru1 P1 C24 157.07(13) . . . . ?
C4 Ru1 P1 C24 -154.4(3) . . . . ?
Cl1 Ru1 P1 C24 -14.21(10) . . . . ?
C2 Ru1 N1 C11 -65.40(18) . . . . ?
C5 Ru1 N1 C11 -134.31(18) . . . . ?
C1 Ru1 N1 C11 -61.2(2) . . . . ?
C3 Ru1 N1 C11 -100.70(18) . . . . ?
C4 Ru1 N1 C11 -133.68(17) . . . . ?
P1 Ru1 N1 C11 33.56(16) . . . . ?
Cl1 Ru1 N1 C11 128.70(16) . . . . ?
C2 Ru1 N1 C19 102.17(18) . . . . ?
C5 Ru1 N1 C19 33.3(3) . . . . ?
C1 Ru1 N1 C19 106.4(2) . . . . ?
C3 Ru1 N1 C19 66.87(18) . . . . ?
C4 Ru1 N1 C19 33.89(19) . . . . ?
P1 Ru1 N1 C19 -158.87(18) . . . . ?
Cl1 Ru1 N1 C19 -63.72(17) . . . . ?
C2 Ru1 C1 C5 -118.63(19) . . . . ?
N1 Ru1 C1 C5 -125.09(16) . . . . ?
C3 Ru1 C1 C5 -80.00(15) . . . . ?
C4 Ru1 C1 C5 -37.72(13) . . . . ?
P1 Ru1 C1 C5 147.11(12) . . . . ?
Cl1 Ru1 C1 C5 43.32(15) . . . . ?
N1 Ru1 C1 C2 -6.5(2) . . . . ?
C5 Ru1 C1 C2 118.63(19) . . . . ?
C3 Ru1 C1 C2 38.64(13) . . . . ?
C4 Ru1 C1 C2 80.92(14) . . . . ?
P1 Ru1 C1 C2 -94.26(13) . . . . ?
Cl1 Ru1 C1 C2 161.95(11) . . . . ?
C2 Ru1 C1 C6 120.8(3) . . . . ?
N1 Ru1 C1 C6 114.3(2) . . . . ?
C5 Ru1 C1 C6 -120.6(3) . . . . ?
C3 Ru1 C1 C6 159.4(3) . . . . ?
C4 Ru1 C1 C6 -158.3(3) . . . . ?
P1 Ru1 C1 C6 26.5(2) . . . . ?
Cl1 Ru1 C1 C6 -77.3(2) . . . . ?
C5 C1 C2 C3 -2.9(2) . . . . ?
C6 C1 C2 C3 166.8(2) . . . . ?
Ru1 C1 C2 C3 -63.43(15) . . . . ?
C5 C1 C2 C7 -170.4(2) . . . . ?
C6 C1 C2 C7 -0.7(4) . . . . ?
Ru1 C1 C2 C7 129.1(2) . . . . ?
C5 C1 C2 Ru1 60.56(16) . . . . ?
C6 C1 C2 Ru1 -129.8(2) . . . . ?
N1 Ru1 C2 C3 -67.93(14) . . . . ?
C5 Ru1 C2 C3 79.30(15) . . . . ?
C1 Ru1 C2 C3 115.85(19) . . . . ?
C4 Ru1 C2 C3 36.56(13) . . . . ?
P1 Ru1 C2 C3 -150.12(12) . . . . ?
Cl1 Ru1 C2 C3 74.8(2) . . . . ?
N1 Ru1 C2 C1 176.22(13) . . . . ?
C5 Ru1 C2 C1 -36.56(13) . . . . ?
C3 Ru1 C2 C1 -115.85(19) . . . . ?
C4 Ru1 C2 C1 -79.29(14) . . . . ?
P1 Ru1 C2 C1 94.03(13) . . . . ?
Cl1 Ru1 C2 C1 -41.0(2) . . . . ?
N1 Ru1 C2 C7 53.2(2) . . . . ?
C5 Ru1 C2 C7 -159.6(3) . . . . ?
C1 Ru1 C2 C7 -123.0(3) . . . . ?
C3 Ru1 C2 C7 121.2(3) . . . . ?
C4 Ru1 C2 C7 157.7(3) . . . . ?
P1 Ru1 C2 C7 -29.0(2) . . . . ?
Cl1 Ru1 C2 C7 -164.02(16) . . . . ?
C1 C2 C3 C4 1.8(3) . . . . ?
C7 C2 C3 C4 169.5(2) . . . . ?
Ru1 C2 C3 C4 -61.52(16) . . . . ?
C1 C2 C3 C8 -175.0(2) . . . . ?
C7 C2 C3 C8 -7.3(4) . . . . ?
Ru1 C2 C3 C8 121.6(2) . . . . ?
C1 C2 C3 Ru1 63.33(15) . . . . ?
C7 C2 C3 Ru1 -129.0(2) . . . . ?
C2 Ru1 C3 C4 118.8(2) . . . . ?
N1 Ru1 C3 C4 -123.44(14) . . . . ?
C5 Ru1 C3 C4 37.72(13) . . . . ?
C1 Ru1 C3 C4 79.93(15) . . . . ?
P1 Ru1 C3 C4 161.01(11) . . . . ?
Cl1 Ru1 C3 C4 -30.44(16) . . . . ?
N1 Ru1 C3 C2 117.73(14) . . . . ?
C5 Ru1 C3 C2 -81.11(15) . . . . ?
C1 Ru1 C3 C2 -38.89(13) . . . . ?
C4 Ru1 C3 C2 -118.8(2) . . . . ?
P1 Ru1 C3 C2 42.19(16) . . . . ?
Cl1 Ru1 C3 C2 -149.27(11) . . . . ?
C2 Ru1 C3 C8 -118.7(3) . . . . ?
N1 Ru1 C3 C8 -0.9(2) . . . . ?
C5 Ru1 C3 C8 160.2(2) . . . . ?
C1 Ru1 C3 C8 -157.6(2) . . . . ?
C4 Ru1 C3 C8 122.5(3) . . . . ?
P1 Ru1 C3 C8 -76.5(2) . . . . ?
Cl1 Ru1 C3 C8 92.1(2) . . . . ?
C2 C3 C4 C5 -0.1(3) . . . . ?
C8 C3 C4 C5 176.7(2) . . . . ?
Ru1 C3 C4 C5 -60.24(15) . . . . ?
C2 C3 C4 C9 -173.2(2) . . . . ?
C8 C3 C4 C9 3.5(4) . . . . ?
Ru1 C3 C4 C9 126.6(2) . . . . ?
C2 C3 C4 Ru1 60.16(16) . . . . ?
C8 C3 C4 Ru1 -123.1(2) . . . . ?
C2 Ru1 C4 C3 -37.32(14) . . . . ?
N1 Ru1 C4 C3 62.70(15) . . . . ?
C5 Ru1 C4 C3 -117.84(19) . . . . ?
C1 Ru1 C4 C3 -80.72(15) . . . . ?
P1 Ru1 C4 C3 -62.7(3) . . . . ?
Cl1 Ru1 C4 C3 157.20(12) . . . . ?
C2 Ru1 C4 C5 80.51(15) . . . . ?
N1 Ru1 C4 C5 -179.47(13) . . . . ?
C1 Ru1 C4 C5 37.11(13) . . . . ?
C3 Ru1 C4 C5 117.84(19) . . . . ?
P1 Ru1 C4 C5 55.1(3) . . . . ?
Cl1 Ru1 C4 C5 -84.96(13) . . . . ?
C2 Ru1 C4 C9 -162.3(3) . . . . ?
N1 Ru1 C4 C9 -62.3(2) . . . . ?
C5 Ru1 C4 C9 117.2(3) . . . . ?
C1 Ru1 C4 C9 154.3(3) . . . . ?
C3 Ru1 C4 C9 -125.0(3) . . . . ?
P1 Ru1 C4 C9 172.30(16) . . . . ?
Cl1 Ru1 C4 C9 32.2(2) . . . . ?
C2 C1 C5 C4 2.9(3) . . . . ?
C6 C1 C5 C4 -166.9(2) . . . . ?
Ru1 C1 C5 C4 62.69(16) . . . . ?
C2 C1 C5 C10 177.7(2) . . . . ?
C6 C1 C5 C10 8.0(4) . . . . ?
Ru1 C1 C5 C10 -122.4(2) . . . . ?
C2 C1 C5 Ru1 -59.83(15) . . . . ?
C6 C1 C5 Ru1 130.4(2) . . . . ?
C3 C4 C5 C1 -1.7(3) . . . . ?
C9 C4 C5 C1 171.9(2) . . . . ?
Ru1 C4 C5 C1 -62.43(16) . . . . ?
C3 C4 C5 C10 -176.9(2) . . . . ?
C9 C4 C5 C10 -3.3(3) . . . . ?
Ru1 C4 C5 C10 122.4(2) . . . . ?
C3 C4 C5 Ru1 60.70(16) . . . . ?
C9 C4 C5 Ru1 -125.7(2) . . . . ?
C2 Ru1 C5 C1 37.61(14) . . . . ?
N1 Ru1 C5 C1 118.82(17) . . . . ?
C3 Ru1 C5 C1 80.70(15) . . . . ?
C4 Ru1 C5 C1 117.86(19) . . . . ?
P1 Ru1 C5 C1 -45.21(16) . . . . ?
Cl1 Ru1 C5 C1 -144.19(13) . . . . ?
C2 Ru1 C5 C4 -80.25(14) . . . . ?
N1 Ru1 C5 C4 1.0(2) . . . . ?
C1 Ru1 C5 C4 -117.86(19) . . . . ?
C3 Ru1 C5 C4 -37.16(13) . . . . ?
P1 Ru1 C5 C4 -163.07(10) . . . . ?
Cl1 Ru1 C5 C4 97.95(13) . . . . ?
C2 Ru1 C5 C10 161.4(2) . . . . ?
N1 Ru1 C5 C10 -117.4(2) . . . . ?
C1 Ru1 C5 C10 123.8(3) . . . . ?
C3 Ru1 C5 C10 -155.5(2) . . . . ?
C4 Ru1 C5 C10 -118.3(3) . . . . ?
P1 Ru1 C5 C10 78.6(2) . . . . ?
Cl1 Ru1 C5 C10 -20.4(2) . . . . ?
C19 N1 C11 C12 -4.7(3) . . . . ?
Ru1 N1 C11 C12 163.75(18) . . . . ?
C19 N1 C11 C20 175.0(2) . . . . ?
Ru1 N1 C11 C20 -16.6(3) . . . . ?
N1 C11 C12 C13 1.7(4) . . . . ?
C20 C11 C12 C13 -177.9(2) . . . . ?
C11 C12 C13 C14 2.4(4) . . . . ?
C12 C13 C14 C15 177.3(2) . . . . ?
C12 C13 C14 C19 -3.4(3) . . . . ?
C13 C14 C15 C16 177.7(2) . . . . ?
C19 C14 C15 C16 -1.6(4) . . . . ?
C14 C15 C16 C17 0.8(4) . . . . ?
C15 C16 C17 C18 1.0(4) . . . . ?
C16 C17 C18 C19 -2.0(4) . . . . ?
C11 N1 C19 C18 -177.3(2) . . . . ?
Ru1 N1 C19 C18 15.1(3) . . . . ?
C11 N1 C19 C14 3.5(3) . . . . ?
Ru1 N1 C19 C14 -164.05(16) . . . . ?
C17 C18 C19 N1 -178.0(2) . . . . ?
C17 C18 C19 C14 1.2(3) . . . . ?
C13 C14 C19 N1 0.4(3) . . . . ?
C15 C14 C19 N1 179.8(2) . . . . ?
C13 C14 C19 C18 -178.7(2) . . . . ?
C15 C14 C19 C18 0.6(3) . . . . ?
N1 C11 C20 P1 -17.3(3) . . . . ?
C12 C11 C20 P1 162.40(18) . . . . ?
C21 P1 C20 C11 163.43(16) . . . . ?
C24 P1 C20 C11 -90.07(18) . . . . ?
Ru1 P1 C20 C11 37.45(17) . . . . ?
C20 P1 C21 C22 175.47(17) . . . . ?
C24 P1 C21 C22 69.85(19) . . . . ?
Ru1 P1 C21 C22 -78.46(18) . . . . ?
C20 P1 C21 C23 48.48(19) . . . . ?
C24 P1 C21 C23 -57.14(19) . . . . ?
Ru1 P1 C21 C23 154.55(14) . . . . ?
C20 P1 C24 C25 54.84(19) . . . . ?
C21 P1 C24 C25 159.37(17) . . . . ?
Ru1 P1 C24 C25 -52.7(2) . . . . ?
C20 P1 C24 C26 177.85(17) . . . . ?
C21 P1 C24 C26 -77.62(19) . . . . ?
Ru1 P1 C24 C26 70.26(19) . . . . ?
